data_2208673
loop_
_publ_author_name
'Zheng-Bo Chen'
'Jun Wu'
'Pei-Zhi Zhang'
'Pei-Min Zhang'

_publ_section_title
;
 Ethyl 4-(2-chloro-4-nitrophenoxy)benzoate
;
_journal_coeditor_code LH6590
_journal_issue 4
_journal_name_full 'Acta Crystallographica Section E'
_journal_page_first o1336
_journal_page_last o1337
_journal_paper_doi 10.1107/S160053680600804X
_journal_volume 62
_journal_year 2006
_chemical_formula_iupac 'C15 H12 Cl N O5'
_chemical_formula_moiety 'C15 H12 Cl N O5'
_chemical_formula_sum 'C15 H12 Cl N O5'
_chemical_formula_weight 321.71
_chemical_name_systematic
;
Ethyl 4-(2-chloro-4-nitrophenoxy)benzoate
;
_space_group_IT_number 14
_symmetry_cell_setting monoclinic
_symmetry_space_group_name_Hall '-P 2yn'
_symmetry_space_group_name_H-M 'P 1 21/n 1'
_atom_sites_solution_hydrogens geom
_atom_sites_solution_primary direct
_atom_sites_solution_secondary difmap
_audit_creation_method SHELXL-97
_cell_angle_alpha 90.00
_cell_angle_beta 111.230(16)
_cell_angle_gamma 90.00
_cell_formula_units_Z 4
_cell_length_a 12.890(6)
_cell_length_b 8.846(3)
_cell_length_c 13.967(5)
_cell_measurement_reflns_used 10694
_cell_measurement_temperature 296.0(10)
_cell_measurement_theta_max 27.5
_cell_measurement_theta_min 3.1
_cell_volume 1484.5(10)
_computing_cell_refinement PROCESS-AUTO
_computing_data_collection 'PROCESS-AUTO (Rigaku, 1998)'
_computing_data_reduction 'CrystalStructure (Rigaku/MSC, 2002)'
_computing_molecular_graphics SHELXL97
_computing_publication_material 'WinGX (Farrugia, 1999)'
_computing_structure_refinement 'SHELXL97 (Sheldrick, 1997)'
_computing_structure_solution 'SIR92 (Altomare <i>et al.</i>,  1999)'
_diffrn_ambient_temperature 296.0(10)
_diffrn_detector_area_resol_mean 10.0
_diffrn_measured_fraction_theta_full 0.997
_diffrn_measured_fraction_theta_max 0.997
_diffrn_measurement_device_type 'Rigaku R-AXIS RAPID'
_diffrn_measurement_method \w
_diffrn_radiation_monochromator graphite
_diffrn_radiation_source 'fine-focus sealed tube'
_diffrn_radiation_type MoK\a
_diffrn_radiation_wavelength 0.71075
_diffrn_reflns_av_R_equivalents 0.029
_diffrn_reflns_av_sigmaI/netI 0.0251
_diffrn_reflns_limit_h_max 16
_diffrn_reflns_limit_h_min -16
_diffrn_reflns_limit_k_max 11
_diffrn_reflns_limit_k_min -11
_diffrn_reflns_limit_l_max 18
_diffrn_reflns_limit_l_min -18
_diffrn_reflns_number 14122
_diffrn_reflns_theta_full 27.49
_diffrn_reflns_theta_max 27.49
_diffrn_reflns_theta_min 3.13
_diffrn_standards_number 0
_exptl_absorpt_coefficient_mu 0.280
_exptl_absorpt_correction_T_max 0.946
_exptl_absorpt_correction_T_min 0.891
_exptl_absorpt_correction_type multi-scan
_exptl_absorpt_process_details '(ABSCOR; Higashi, 1995)'
_exptl_crystal_colour colorless
_exptl_crystal_density_diffrn 1.439
_exptl_crystal_density_method 'not measured'
_exptl_crystal_description block
_exptl_crystal_F_000 664.00
_exptl_crystal_size_max 0.38
_exptl_crystal_size_mid 0.28
_exptl_crystal_size_min 0.20
_refine_diff_density_max 0.13
_refine_diff_density_min -0.24
_refine_ls_extinction_method none
_refine_ls_goodness_of_fit_ref 1.056
_refine_ls_hydrogen_treatment constr
_refine_ls_matrix_type full
_refine_ls_number_parameters 200
_refine_ls_number_reflns 3398
_refine_ls_number_restraints 0
_refine_ls_restrained_S_all 1.056
_refine_ls_R_factor_all 0.0635
_refine_ls_R_factor_gt 0.0440
_refine_ls_shift/su_max 0.000
_refine_ls_shift/su_mean 0.000
_refine_ls_structure_factor_coef Fsqd
_refine_ls_weighting_details 'calc w=1/[\s^2^(Fo^2^)+(0.066P)^2^+0.1257P] where P=(Fo^2^+2Fc^2^)/3'
_refine_ls_weighting_scheme calc
_refine_ls_wR_factor_gt 0.1153
_refine_ls_wR_factor_ref 0.1264
_reflns_number_gt 2406
_reflns_number_total 3398
_reflns_threshold_expression I>2\s(I)
_cod_data_source_file lh6590.cif
_cod_data_source_block I
_cod_original_sg_symbol_H-M 'P 21/n'
_cod_database_code 2208673
_cod_database_fobs_code 2208673

loop_
_symmetry_equiv_pos_as_xyz
'x, y, z'
'-x+1/2, y+1/2, -z+1/2'
'-x, -y, -z'
'x+1/2, -y+1/2, z+1/2'

loop_
_atom_site_type_symbol
_atom_site_label
_atom_site_fract_x
_atom_site_fract_y
_atom_site_fract_z
_atom_site_U_iso_or_equiv
_atom_site_adp_type
_atom_site_calc_flag
_atom_site_refinement_flags
_atom_site_occupancy
Cl Cl1 0.72198(6) 0.66363(6) 0.97648(4) 0.0967(3) Uani d . 1
O O5 0.41489(11) 0.18920(16) 0.39209(9) 0.0727(4) Uani d . 1
O O3 0.53429(12) 0.54450(13) 0.80786(8) 0.0732(4) Uani d . 1
O O4 0.25972(11) 0.32380(17) 0.35358(10) 0.0813(4) Uani d . 1
O O2 0.63498(12) 0.04814(16) 1.14720(10) 0.0795(4) Uani d . 1
O O1 0.74092(12) 0.22583(18) 1.23393(9) 0.0846(4) Uani d . 1
C C10 0.40244(12) 0.35672(17) 0.51675(11) 0.0480(4) Uani d . 1
N N1 0.67267(13) 0.17610(18) 1.15490(10) 0.0611(4) Uani d . 1
C C1 0.63443(13) 0.27425(18) 1.06446(11) 0.0514(4) Uani d . 1
C C2 0.54635(14) 0.22717(19) 0.97931(12) 0.0569(4) Uani d . 1
H H2 0.5107 0.1361 0.9801 0.068 Uiso calc R 1
C C13 0.35030(13) 0.29030(19) 0.41274(12) 0.0526(4) Uani d . 1
C C11 0.34665(13) 0.46917(17) 0.54669(12) 0.0542(4) Uani d . 1
H H11 0.2788 0.5039 0.5007 0.065 Uiso calc R 1
C C9 0.50434(13) 0.3070(2) 0.58487(12) 0.0583(4) Uani d . 1
H H9 0.5433 0.2326 0.5649 0.070 Uiso calc R 1
C C5 0.65416(14) 0.49633(19) 0.97837(12) 0.0569(4) Uani d . 1
C C4 0.56627(14) 0.45067(17) 0.89119(11) 0.0545(4) Uani d . 1
C C12 0.38990(14) 0.53095(18) 0.64376(12) 0.0589(4) Uani d . 1
H H12 0.3520 0.6069 0.6636 0.071 Uiso calc R 1
C C7 0.49012(14) 0.47804(18) 0.71052(11) 0.0563(4) Uani d . 1
C C6 0.68845(14) 0.40878(19) 1.06586(12) 0.0578(4) Uani d . 1
H H6 0.7467 0.4399 1.1245 0.069 Uiso calc R 1
C C8 0.54819(15) 0.3677(2) 0.68232(13) 0.0644(5) Uani d . 1
H H8 0.6164 0.3341 0.7284 0.077 Uiso calc R 1
C C3 0.51213(14) 0.31683(18) 0.89322(13) 0.0594(4) Uani d . 1
H H3 0.4519 0.2871 0.8358 0.071 Uiso calc R 1
C C14 0.37253(19) 0.1138(3) 0.29342(15) 0.0841(6) Uani d . 1
H H14A 0.3291 0.1840 0.2408 0.101 Uiso calc R 1
H H14B 0.3248 0.0303 0.2959 0.101 Uiso calc R 1
C C15 0.4673(2) 0.0580(3) 0.2695(2) 0.0959(7) Uani d . 1
H H15A 0.5112 0.1419 0.2626 0.144 Uiso calc R 1
H H15B 0.4406 0.0021 0.2063 0.144 Uiso calc R 1
H H15C 0.5121 -0.0067 0.3239 0.144 Uiso calc R 1

loop_
_atom_site_aniso_label
_atom_site_aniso_U_11
_atom_site_aniso_U_22
_atom_site_aniso_U_33
_atom_site_aniso_U_12
_atom_site_aniso_U_13
_atom_site_aniso_U_23
Cl1 0.1182(5) 0.0769(4) 0.0769(4) -0.0505(3) 0.0135(3) -0.0059(3)
O5 0.0686(8) 0.0828(9) 0.0586(7) 0.0104(7) 0.0135(6) -0.0138(6)
O3 0.1020(10) 0.0491(6) 0.0491(6) -0.0103(6) 0.0043(6) 0.0002(5)
O4 0.0650(8) 0.0905(10) 0.0635(7) 0.0114(7) -0.0065(6) -0.0136(7)
O2 0.0890(10) 0.0712(8) 0.0756(9) -0.0006(7) 0.0267(7) 0.0182(7)
O1 0.0922(10) 0.0941(10) 0.0479(7) 0.0119(8) 0.0016(6) -0.0012(7)
C10 0.0452(8) 0.0485(8) 0.0461(7) -0.0037(6) 0.0114(6) 0.0075(6)
N1 0.0637(9) 0.0694(9) 0.0494(8) 0.0118(7) 0.0193(6) 0.0016(7)
C1 0.0520(8) 0.0548(8) 0.0445(8) 0.0046(7) 0.0142(6) -0.0025(7)
C2 0.0592(9) 0.0482(8) 0.0562(9) -0.0072(7) 0.0122(7) -0.0022(7)
C13 0.0511(9) 0.0537(8) 0.0481(8) -0.0039(7) 0.0122(7) 0.0036(7)
C11 0.0499(8) 0.0500(8) 0.0524(8) 0.0039(7) 0.0063(7) 0.0052(7)
C9 0.0505(9) 0.0648(10) 0.0532(9) 0.0090(7) 0.0110(7) 0.0032(8)
C5 0.0627(10) 0.0506(8) 0.0512(8) -0.0125(7) 0.0135(7) -0.0094(7)
C4 0.0637(10) 0.0479(8) 0.0441(8) -0.0018(7) 0.0102(7) -0.0041(7)
C12 0.0649(10) 0.0475(8) 0.0593(9) 0.0042(7) 0.0166(8) 0.0028(7)
C7 0.0659(10) 0.0481(8) 0.0449(8) -0.0098(7) 0.0081(7) 0.0024(7)
C6 0.0565(9) 0.0641(10) 0.0439(8) -0.0068(8) 0.0073(7) -0.0107(7)
C8 0.0528(9) 0.0727(11) 0.0523(9) 0.0059(8) 0.0005(7) 0.0061(8)
C3 0.0584(9) 0.0528(9) 0.0513(8) -0.0090(7) 0.0012(7) -0.0045(7)
C14 0.0870(14) 0.0957(15) 0.0652(11) -0.0038(12) 0.0222(10) -0.0257(11)
C15 0.1112(18) 0.0835(14) 0.1110(17) -0.0159(13) 0.0619(15) -0.0295(13)

loop_
_atom_type_symbol
_atom_type_description
_atom_type_scat_dispersion_real
_atom_type_scat_dispersion_imag
_atom_type_scat_source
C C 0.0033 0.0000 'International Tables Vol C Tables 4.2.6.8 and 6.1.1.4'
H H 0.0000 0.0000 'International Tables Vol C Tables 4.2.6.8 and 6.1.1.4'
N N 0.0061 0.0000 'International Tables Vol C Tables 4.2.6.8 and 6.1.1.4'
O O 0.0106 0.0000 'International Tables Vol C Tables 4.2.6.8 and 6.1.1.4'
Cl Cl 0.1484 0.0000 'International Tables Vol C Tables 4.2.6.8 and 6.1.1.4'

loop_
_geom_angle_atom_site_label_1
_geom_angle_atom_site_label_2
_geom_angle_atom_site_label_3
_geom_angle
_geom_angle_publ_flag
C13 O5 C14 117.94(14) y
C4 O3 C7 117.63(12) y
C11 C10 C9 119.32(15) ?
C11 C10 C13 118.82(13) ?
C9 C10 C13 121.85(15) ?
O1 N1 O2 123.27(16) y
O1 N1 C1 118.36(16) ?
O2 N1 C1 118.37(14) ?
C6 C1 C2 121.90(15) ?
C6 C1 N1 119.38(13) ?
C2 C1 N1 118.71(15) ?
C3 C2 C1 118.96(15) ?
C3 C2 H2 120.5 ?
C1 C2 H2 120.5 ?
O4 C13 O5 123.36(16) y
O4 C13 C10 124.08(16) ?
O5 C13 C10 112.56(13) ?
C10 C11 C12 121.00(14) ?
C10 C11 H11 119.5 ?
C12 C11 H11 119.5 ?
C8 C9 C10 120.15(17) ?
C8 C9 H9 119.9 ?
C10 C9 H9 119.9 ?
C6 C5 C4 120.79(15) ?
C6 C5 Cl1 119.65(12) ?
C4 C5 Cl1 119.56(13) ?
O3 C4 C3 122.69(13) ?
O3 C4 C5 117.95(14) ?
C3 C4 C5 119.30(15) ?
C7 C12 C11 118.61(16) ?
C7 C12 H12 120.7 ?
C11 C12 H12 120.7 ?
C8 C7 C12 121.64(15) ?
C8 C7 O3 120.37(15) ?
C12 C7 O3 117.93(16) ?
C1 C6 C5 118.41(14) ?
C1 C6 H6 120.8 ?
C5 C6 H6 120.8 ?
C7 C8 C9 119.27(15) ?
C7 C8 H8 120.4 ?
C9 C8 H8 120.4 ?
C2 C3 C4 120.61(14) ?
C2 C3 H3 119.7 ?
C4 C3 H3 119.7 ?
O5 C14 C15 108.32(18) ?
O5 C14 H14A 110.0 ?
C15 C14 H14A 110.0 ?
O5 C14 H14B 110.0 ?
C15 C14 H14B 110.0 ?
H14A C14 H14B 108.4 ?
C14 C15 H15A 109.5 ?
C14 C15 H15B 109.5 ?
H15A C15 H15B 109.5 ?
C14 C15 H15C 109.5 ?
H15A C15 H15C 109.5 ?
H15B C15 H15C 109.5 ?

loop_
_geom_bond_atom_site_label_1
_geom_bond_atom_site_label_2
_geom_bond_distance
Cl1 C5 1.7239(18)
O5 C13 1.323(2)
O5 C14 1.448(2)
O3 C4 1.3661(19)
O3 C7 1.3991(18)
O4 C13 1.1980(19)
O2 N1 1.221(2)
O1 N1 1.2176(18)
C10 C11 1.378(2)
C10 C9 1.385(2)
C10 C13 1.483(2)
N1 C1 1.463(2)
C1 C6 1.375(2)
C1 C2 1.378(2)
C2 C3 1.373(2)
C2 H2 0.9300
C11 C12 1.378(2)
C11 H11 0.9300
C9 C8 1.379(2)
C9 H9 0.9300
C5 C6 1.377(2)
C5 C4 1.389(2)
C4 C3 1.380(2)
C12 C7 1.373(2)
C12 H12 0.9300
C7 C8 1.372(3)
C6 H6 0.9300
C8 H8 0.9300
C3 H3 0.9300
C14 C15 1.464(3)
C14 H14A 0.9700
C14 H14B 0.9700
C15 H15A 0.9600
C15 H15B 0.9600
C15 H15C 0.9600

loop_
_geom_hbond_atom_site_label_D
_geom_hbond_atom_site_label_H
_geom_hbond_atom_site_label_A
_geom_hbond_site_symmetry_A
_geom_hbond_distance_DH
_geom_hbond_distance_HA
_geom_hbond_distance_DA
_geom_hbond_angle_DHA
_geom_hbond_publ_flag
C3 H3 O1 4_454 0.93 2.58 3.418(3) 151 y
C8 H8 O4 4_555 0.93 2.47 3.362(3) 162 y

loop_
_cod_related_entry_id
_cod_related_entry_database
_cod_related_entry_code
1 ChemSpider 7401899
